data_2011128
loop_
_publ_author_name
'Fl\"orke, Ulrich'
'Egold, Hans'
'Schraa, Markus'

_publ_section_title
;
 Hydrido-sulfido-bridged triangular Os~3~ cluster compounds with
 different phosphine ligand substitution patterns
;
_journal_issue 7
_journal_name_full 'Acta Crystallographica Section C'
_journal_page_first 760
_journal_page_last 762
_journal_paper_doi 10.1107/S0108270100004571
_journal_volume 56
_journal_year 2000
_chemical_formula_iupac '[Os3 (C O)9 H (C10 H7 S) (C12 H23 P)]'
_chemical_formula_moiety 'C31 H31 O9 Os3 P S'
_chemical_formula_sum 'C31 H31 O9 Os3 P S'
_chemical_formula_weight 1181.19
_chemical_name_systematic
;
nonacarbonyl-1\k^3^C,2\k^2^C,3\k^4^C-dicyclohexylphosphine-2\kP-\m-hydrido-
1:2\k^2^H-\m-(2-naphthylthio)-1:2\k^2^S-triangulo-triosmium
;
_space_group_IT_number 2
_symmetry_cell_setting triclinic
_symmetry_space_group_name_Hall '-P 1'
_symmetry_space_group_name_H-M 'P -1'
_audit_creation_method SHELXL-97
_cell_angle_alpha 69.160(10)
_cell_angle_beta 80.580(10)
_cell_angle_gamma 76.620(10)
_cell_formula_units_Z 2
_cell_length_a 10.214(2)
_cell_length_b 12.997(2)
_cell_length_c 14.4090(10)
_cell_measurement_reflns_used 29
_cell_measurement_temperature 203(2)
_cell_measurement_theta_max 34.89
_cell_measurement_theta_min 14.60
_cell_volume 1732.2(5)
_computing_cell_refinement XSCANS
_computing_data_collection 'XSCANS (Siemens, 1994)'
_computing_data_reduction XSCANS
_computing_molecular_graphics SHELXTL/NT
_computing_publication_material SHELXTL/NT
_computing_structure_refinement SHELXTL/NT
_computing_structure_solution 'SHELXTL/NT (Siemens, 1995)'
_diffrn_ambient_temperature 203(2)
_diffrn_measured_fraction_theta_full .980
_diffrn_measured_fraction_theta_max .980
_diffrn_measurement_device 'Siemens P4'
_diffrn_measurement_method '\w scans'
_diffrn_radiation_monochromator graphite
_diffrn_radiation_source 'fine-focus sealed tube'
_diffrn_radiation_type MoK\a
_diffrn_radiation_wavelength .71073
_diffrn_reflns_av_R_equivalents .019
_diffrn_reflns_av_sigmaI/netI .045
_diffrn_reflns_limit_h_max 13
_diffrn_reflns_limit_h_min -1
_diffrn_reflns_limit_k_max 15
_diffrn_reflns_limit_k_min -15
_diffrn_reflns_limit_l_max 18
_diffrn_reflns_limit_l_min -18
_diffrn_reflns_number 9107
_diffrn_reflns_theta_full 27.50
_diffrn_reflns_theta_max 27.50
_diffrn_reflns_theta_min 2.95
_diffrn_standards_decay_% 4
_diffrn_standards_interval_count 397
_diffrn_standards_number 3
_exptl_absorpt_coefficient_mu 11.132
_exptl_absorpt_correction_T_max .235
_exptl_absorpt_correction_T_min .126
_exptl_absorpt_correction_type \y-scan
_exptl_absorpt_process_details '(North et al., 1968)'
_exptl_crystal_colour yellow
_exptl_crystal_density_diffrn 2.265
_exptl_crystal_density_meas ?
_exptl_crystal_density_method 'not measured'
_exptl_crystal_description block
_exptl_crystal_F_000 1096
_exptl_crystal_size_max .50
_exptl_crystal_size_mid .15
_exptl_crystal_size_min .13
_refine_diff_density_max .990
_refine_diff_density_min -.908
_refine_ls_extinction_coef .00020(14)
_refine_ls_extinction_method 'SHELXTL/NT (Siemens, 1995)'
_refine_ls_goodness_of_fit_ref 1.029
_refine_ls_hydrogen_treatment mixed
_refine_ls_matrix_type full
_refine_ls_number_parameters 413
_refine_ls_number_reflns 7794
_refine_ls_number_restraints 14
_refine_ls_restrained_S_all 1.028
_refine_ls_R_factor_all .057
_refine_ls_R_factor_gt .040
_refine_ls_shift/su_max .003
_refine_ls_shift/su_mean .000
_refine_ls_structure_factor_coef Fsqd
_refine_ls_weighting_details 'calc w = 1/[\s^2^(Fo^2^)+(0.0618P)^2^] where P=(Fo^2^+2Fc^2^)/3'
_refine_ls_weighting_scheme calc
_refine_ls_wR_factor_ref .104
_reflns_number_gt 6138
_reflns_number_total 7794
_reflns_threshold_expression I>2\s(I)
_cod_data_source_file gs1077.cif
_cod_data_source_block II
_cod_depositor_comments
;
The following automatic conversions were performed:

'_exptl_crystal_density_meas' value 'not measured' was changed to '?'
- the value is perceived as not measured.

Automatic conversion script
Id: cif_fix_values 3008 2015-01-20 13:52:24Z robertas 
;
_cod_original_cell_volume 1732.2(4)
_cod_original_sg_symbol_H-M P-1
_cod_database_code 2011128
_cod_database_fobs_code 2011128

loop_
_symmetry_equiv_pos_as_xyz
'x, y, z'
'-x, -y, -z'

loop_
_atom_site_label
_atom_site_fract_x
_atom_site_fract_y
_atom_site_fract_z
_atom_site_U_iso_or_equiv
_atom_site_adp_type
_atom_site_calc_flag
_atom_site_refinement_flags
_atom_site_occupancy
_atom_site_disorder_assembly
_atom_site_disorder_group
_atom_site_type_symbol
Os1 -.23656(3) .70810(3) .03218(2) .02584(10) Uani d . 1 . . Os
Os2 -.21307(3) .79033(2) -.18349(2) .02282(10) Uani d D 1 . . Os
Os3 -.14439(3) .91348(2) -.07477(2) .02251(10) Uani d D 1 . . Os
S1 -.3504(2) .95826(16) -.15536(15) .0250(4) Uani d . 1 . . S
P1 -.3944(2) .71616(18) -.19791(17) .0291(5) Uani d . 1 . . P
H1 -.451(12) .643(10) -.099(9) .080 Uiso d . 1 . . H
O1 -.5341(7) .8303(6) .0401(5) .0498(18) Uani d . 1 . . O
C1 -.4238(9) .7904(7) .0328(6) .032(2) Uani d . 1 . . C
O2 .0609(6) .5985(5) .0031(5) .0387(15) Uani d . 1 . . O
C2 -.0514(10) .6385(7) .0128(6) .0306(19) Uani d . 1 . . C
O3 -.2044(9) .6870(7) .2463(5) .065(2) Uani d . 1 . . O
C3 -.2155(10) .6957(8) .1666(7) .040(2) Uani d . 1 . . C
O4 -.3434(8) .4966(6) .0673(7) .067(2) Uani d . 1 . . O
C4 -.3013(10) .5739(8) .0547(8) .042(2) Uani d . 1 . . C
O5 .0027(7) .5891(5) -.1917(5) .0423(16) Uani d . 1 . . O
C5 -.0832(9) .6627(7) -.1853(6) .0292(18) Uani d . 1 . . C
O6 -.1546(7) .8904(6) -.4081(5) .0459(17) Uani d . 1 . . O
C6 -.1819(9) .8548(7) -.3226(6) .0317(19) Uani d . 1 . . C
O7 .1288(7) .8063(6) .0088(5) .0441(17) Uani d . 1 . . O
C7 .0259(10) .8457(7) -.0202(7) .0313(19) Uani d . 1 . . C
O8 -.0333(8) 1.1267(6) -.1954(5) .0482(18) Uani d . 1 . . O
C8 -.0782(9) 1.0491(7) -.1541(6) .0276(18) Uani d . 1 . . C
O9 -.2683(8) .9848(6) .1054(5) .0454(17) Uani d . 1 . . O
C9 -.2232(8) .9604(7) .0372(6) .0284(18) Uani d . 1 . . C
C11 -.5451(8) .8208(7) -.2457(6) .0295(18) Uani d . 1 . . C
H11 -.5689 .8684 -.2027 .035 Uiso calc R 1 . . H
C12 -.6673(9) .7664(8) -.2342(8) .044(2) Uani d . 1 . . C
H12A -.6482 .7175 -.2751 .052 Uiso calc R 1 . . H
H12B -.6831 .7200 -.1645 .052 Uiso calc R 1 . . H
C13 -.7933(9) .8540(9) -.2658(8) .047(3) Uani d . 1 . . C
H13A -.8677 .8164 -.2623 .056 Uiso calc R 1 . . H
H13B -.8191 .8965 -.2193 .056 Uiso calc R 1 . . H
C14 -.7723(11) .9328(10) -.3687(8) .054(3) Uani d . 1 . . C
H14A -.8534 .9911 -.3841 .065 Uiso calc R 1 . . H
H14B -.7583 .8920 -.4162 .065 Uiso calc R 1 . . H
C15 -.6503(10) .9876(9) -.3805(8) .052(3) Uani d . 1 . . C
H15A -.6364 1.0358 -.4499 .062 Uiso calc R 1 . . H
H15B -.6682 1.0348 -.3381 .062 Uiso calc R 1 . . H
C16 -.5225(9) .8997(8) -.3520(7) .040(2) Uani d . 1 . . C
H16A -.4470 .9367 -.3569 .048 Uiso calc R 1 . . H
H16B -.4995 .8567 -.3982 .048 Uiso calc R 1 . . H
C21 -.3600(11) .6110(8) -.2625(8) .045(3) Uani d . 1 . . C
H21 -.4472 .6096 -.2831 .054 Uiso calc R 1 . . H
C22 -.2629(12) .6376(9) -.3564(9) .054(3) Uani d . 1 . . C
H22A -.1794 .6495 -.3400 .064 Uiso calc R 1 . . H
H22B -.3035 .7074 -.4055 .064 Uiso calc R 1 . . H
C23 -.2280(14) .5429(11) -.4032(11) .077(4) Uani d . 1 . . C
H23A -.3086 .5391 -.4297 .092 Uiso calc R 1 . . H
H23B -.1584 .5605 -.4590 .092 Uiso calc R 1 . . H
C24 -.1793(17) .4337(12) -.3303(14) .104(7) Uani d U 1 . . C
H24A -.0920 .4346 -.3111 .125 Uiso calc R 1 . . H
H24B -.1651 .3758 -.3616 .125 Uiso calc R 1 . . H
C25 -.2762(16) .4033(10) -.2373(13) .084(5) Uani d . 1 . . C
H25A -.2353 .3327 -.1894 .101 Uiso calc R 1 . . H
H25B -.3594 .3922 -.2548 .101 Uiso calc R 1 . . H
C26 -.3104(12) .4935(8) -.1894(10) .061(3) Uani d . 1 . . C
H26A -.2300 .4949 -.1612 .073 Uiso calc R 1 . . H
H26B -.3806 .4746 -.1344 .073 Uiso calc R 1 . . H
C31 -.3510(8) 1.0789(6) -.2664(6) .0258(17) Uani d D 1 . . C
C32 -.2390(8) 1.1028(6) -.3307(6) .0261(17) Uani d D 1 . . C
H32 -.1553 1.0542 -.3174 .031 Uiso calc R 1 . . H
C33 -.2473(9) 1.1998(6) -.4170(6) .0289(18) Uani d D 1 . . C
C34 -.1318(11) 1.2264(8) -.4829(7) .041(2) Uani d D 1 . . C
H34 -.0473 1.1789 -.4705 .050 Uiso calc R 1 . . H
C35 -.1431(12) 1.3210(9) -.5646(7) .049(3) Uani d D 1 . . C
H35 -.0655 1.3385 -.6074 .058 Uiso calc R 1 . . H
C36 -.2660(13) 1.3918(9) -.5859(8) .054(3) Uani d D 1 . . C
H36 -.2708 1.4554 -.6436 .064 Uiso calc R 1 . . H
C37 -.3807(12) 1.3707(8) -.5244(8) .050(3) Uani d D 1 . . C
H37 -.4637 1.4200 -.5390 .059 Uiso calc R 1 . . H
C38 -.3727(10) 1.2715(7) -.4362(6) .033(2) Uani d D 1 . . C
C39 -.4856(9) 1.2467(8) -.3707(7) .039(2) Uani d D 1 . . C
H39 -.5695 1.2949 -.3839 .046 Uiso calc R 1 . . H
C40 -.4771(8) 1.1529(7) -.2867(7) .0309(19) Uani d D 1 . . C
H40 -.5546 1.1378 -.2429 .037 Uiso calc R 1 . . H
H2 -.092(12) .853(8) -.166(8) .080 Uiso d D 1 . . H

loop_
_atom_site_aniso_label
_atom_site_aniso_U_11
_atom_site_aniso_U_22
_atom_site_aniso_U_33
_atom_site_aniso_U_12
_atom_site_aniso_U_13
_atom_site_aniso_U_23
Os1 .02409(18) .02190(16) .02724(17) -.00312(13) .00059(13) -.00500(12)
Os2 .02102(17) .02188(16) .02611(17) -.00272(12) -.00206(13) -.00946(12)
Os3 .02165(17) .02190(16) .02495(17) -.00516(12) -.00030(13) -.00901(12)
S1 .0215(10) .0235(9) .0284(10) -.0038(8) -.0008(8) -.0076(8)
P1 .0272(12) .0263(10) .0360(12) -.0068(9) -.0038(10) -.0113(9)
O1 .033(4) .046(4) .054(4) .004(3) .007(3) -.008(3)
C1 .032(5) .029(4) .032(5) -.012(4) .004(4) -.006(4)
O2 .029(4) .033(3) .051(4) .004(3) -.006(3) -.014(3)
C2 .039(5) .022(4) .030(4) -.005(4) -.011(4) -.006(3)
O3 .066(6) .088(6) .027(4) .001(5) -.004(4) -.011(4)
C3 .039(6) .040(5) .033(5) -.003(4) .002(4) -.010(4)
O4 .050(5) .040(4) .102(7) -.019(4) .014(5) -.017(4)
C4 .029(5) .031(5) .056(6) -.003(4) .000(5) -.006(4)
O5 .046(4) .036(3) .038(4) .004(3) .003(3) -.014(3)
C5 .030(5) .026(4) .033(4) .000(4) -.006(4) -.014(3)
O6 .053(5) .045(4) .031(4) .001(3) -.002(3) -.010(3)
C6 .033(5) .037(5) .026(4) .000(4) .000(4) -.017(4)
O7 .034(4) .045(4) .057(4) -.002(3) -.017(3) -.021(3)
C7 .034(5) .025(4) .037(5) -.005(4) .000(4) -.015(4)
O8 .062(5) .042(4) .043(4) -.029(4) -.007(4) -.005(3)
C8 .030(5) .028(4) .026(4) -.007(4) -.003(4) -.009(3)
O9 .054(5) .049(4) .035(4) -.009(3) .009(3) -.023(3)
C9 .023(4) .025(4) .038(5) .003(3) -.011(4) -.011(4)
C11 .022(4) .030(4) .037(5) -.005(3) -.001(4) -.013(4)
C12 .028(5) .034(5) .061(7) -.001(4) -.009(5) -.006(5)
C13 .020(5) .061(7) .055(6) -.013(5) .005(5) -.014(5)
C14 .043(7) .066(7) .045(6) .001(6) -.001(5) -.017(5)
C15 .038(6) .055(6) .047(6) -.005(5) -.016(5) .005(5)
C16 .025(5) .049(6) .039(5) -.010(4) -.005(4) -.004(4)
C21 .039(6) .045(6) .066(7) -.002(5) -.013(5) -.036(5)
C22 .050(7) .057(7) .069(7) .006(5) -.020(6) -.043(6)
C23 .058(8) .095(10) .113(11) .015(7) -.026(8) -.088(10)
C24 .096(12) .086(10) .165(17) .054(9) -.066(12) -.104(12)
C25 .080(10) .040(7) .154(15) .002(7) -.034(11) -.055(9)
C26 .055(7) .030(5) .109(10) -.001(5) -.035(7) -.028(6)
C31 .022(4) .024(4) .032(4) -.006(3) -.004(4) -.009(3)
C32 .021(4) .031(4) .027(4) -.002(3) -.005(3) -.011(3)
C33 .036(5) .027(4) .026(4) -.005(4) -.004(4) -.011(3)
C34 .045(6) .048(6) .032(5) -.011(5) .003(4) -.015(4)
C35 .054(7) .053(6) .034(5) -.021(5) .014(5) -.009(5)
C36 .082(9) .043(6) .033(5) -.030(6) -.005(6) .002(4)
C37 .060(7) .033(5) .046(6) -.003(5) -.012(6) -.003(4)
C38 .036(5) .028(4) .032(5) -.007(4) -.003(4) -.005(4)
C39 .023(5) .038(5) .045(5) .006(4) -.009(4) -.007(4)
C40 .016(4) .034(4) .037(5) .001(3) -.005(4) -.007(4)

loop_
_atom_type_symbol
_atom_type_description
_atom_type_scat_dispersion_real
_atom_type_scat_dispersion_imag
_atom_type_scat_source
C C .0033 .0016 'International Tables Vol C Tables 4.2.6.8 and 6.1.1.4'
H H .0000 .0000 'International Tables Vol C Tables 4.2.6.8 and 6.1.1.4'
O O .0106 .0060 'International Tables Vol C Tables 4.2.6.8 and 6.1.1.4'
P P .1023 .0942 'International Tables Vol C Tables 4.2.6.8 and 6.1.1.4'
S S .1246 .1234 'International Tables Vol C Tables 4.2.6.8 and 6.1.1.4'
Os Os -1.2165 7.6030 'International Tables Vol C Tables 4.2.6.8 and 6.1.1.4'

loop_
_geom_angle_atom_site_label_1
_geom_angle_atom_site_label_2
_geom_angle_atom_site_label_3
_geom_angle
_geom_angle_publ_flag
C4 Os1 C2 93.0(4) ?
C4 Os1 C3 101.2(4) ?
C2 Os1 C3 91.9(4) ?
C4 Os1 C1 89.6(4) ?
C2 Os1 C1 172.4(4) ?
C3 Os1 C1 94.7(4) ?
C4 Os1 Os3 158.9(3) ?
C2 Os1 Os3 85.0(2) ?
C3 Os1 Os3 99.9(3) ?
C1 Os1 Os3 90.0(2) ?
C4 Os1 Os2 99.3(3) ?
C2 Os1 Os2 82.8(2) ?
C3 Os1 Os2 159.1(3) ?
C1 Os1 Os2 89.6(3) ?
Os3 Os1 Os2 59.650(14) y
C5 Os2 C6 90.7(4) ?
C5 Os2 P1 94.5(3) ?
C6 Os2 P1 92.4(3) ?
C5 Os2 S1 167.3(3) ?
C6 Os2 S1 96.2(3) ?
P1 Os2 S1 95.91(7) y
C5 Os2 Os3 113.6(3) ?
C6 Os2 Os3 113.5(3) ?
P1 Os2 Os3 140.40(6) y
S1 Os2 Os3 53.76(5) y
C5 Os2 Os1 90.1(3) ?
C6 Os2 Os1 172.5(3) ?
P1 Os2 Os1 94.91(6) y
S1 Os2 Os1 81.68(5) y
Os3 Os2 Os1 59.509(14) y
C9 Os3 C7 93.7(3) ?
C9 Os3 C8 97.1(3) ?
C7 Os3 C8 91.4(4) ?
C9 Os3 S1 96.8(2) ?
C7 Os3 S1 165.9(2) ?
C8 Os3 S1 96.6(3) ?
C9 Os3 Os1 86.5(3) ?
C7 Os3 Os1 88.6(3) ?
C8 Os3 Os1 176.4(2) ?
S1 Os3 Os1 82.68(5) y
C9 Os3 Os2 136.6(3) ?
C7 Os3 Os2 111.8(2) ?
C8 Os3 Os2 115.9(2) ?
S1 Os3 Os2 54.12(5) y
Os1 Os3 Os2 60.842(14) y
C31 S1 Os3 111.4(3) ?
C31 S1 Os2 111.8(3) ?
Os3 S1 Os2 72.12(6) y
C11 P1 C21 108.4(4) ?
C11 P1 Os2 115.2(3) ?
C21 P1 Os2 118.3(3) ?
O1 C1 Os1 174.1(8) ?
O2 C2 Os1 177.7(8) ?
O3 C3 Os1 178.8(10) ?
O4 C4 Os1 177.8(9) ?
O5 C5 Os2 174.9(8) ?
O6 C6 Os2 175.6(8) ?
O7 C7 Os3 177.6(8) ?
O8 C8 Os3 175.0(8) ?
O9 C9 Os3 177.8(8) ?
C12 C11 C16 111.0(8) ?
C12 C11 P1 112.0(6) ?
C16 C11 P1 114.5(6) ?
C13 C12 C11 111.4(8) ?
C14 C13 C12 112.0(8) ?
C13 C14 C15 111.5(9) ?
C16 C15 C14 111.3(9) ?
C15 C16 C11 109.8(8) ?
C22 C21 C26 110.9(9) ?
C22 C21 P1 114.3(7) ?
C26 C21 P1 110.0(7) ?
C21 C22 C23 112.5(10) ?
C24 C23 C22 111.8(11) ?
C23 C24 C25 113.1(12) ?
C24 C25 C26 111.6(11) ?
C25 C26 C21 113.3(11) ?
C32 C31 C40 119.2(8) ?
C32 C31 S1 124.2(6) ?
C40 C31 S1 116.6(6) ?
C31 C32 C33 121.1(8) ?
C38 C33 C34 119.5(8) ?
C38 C33 C32 118.9(8) ?
C34 C33 C32 121.5(8) ?
C35 C34 C33 120.0(10) ?
C34 C35 C36 121.5(10) ?
C37 C36 C35 121.1(9) ?
C36 C37 C38 119.2(10) ?
C39 C38 C33 119.7(8) ?
C39 C38 C37 121.6(9) ?
C33 C38 C37 118.8(9) ?
C40 C39 C38 121.3(8) ?
C39 C40 C31 119.9(8) ?

loop_
_geom_bond_atom_site_label_1
_geom_bond_atom_site_label_2
_geom_bond_site_symmetry_2
_geom_bond_distance
_geom_bond_publ_flag
Os1 C4 . 1.909(10) ?
Os1 C2 . 1.920(9) ?
Os1 C3 . 1.929(10) ?
Os1 C1 . 1.964(9) ?
Os1 Os3 . 2.8544(6) y
Os1 Os2 . 2.8928(5) y
Os2 C5 . 1.874(8) ?
Os2 C6 . 1.882(8) ?
Os2 P1 . 2.345(2) y
Os2 S1 . 2.434(2) y
Os2 Os3 . 2.8585(5) y
Os3 C9 . 1.916(9) ?
Os3 C7 . 1.914(10) ?
Os3 C8 . 1.933(8) ?
Os3 S1 . 2.423(2) y
S1 C31 . 1.798(8) y
P1 C11 . 1.845(9) ?
P1 C21 . 1.853(9) ?
O1 C1 . 1.131(11) ?
O2 C2 . 1.153(10) ?
O3 C3 . 1.135(11) ?
O4 C4 . 1.128(11) ?
O5 C5 . 1.158(10) ?
O6 C6 . 1.162(10) ?
O7 C7 . 1.133(11) ?
O8 C8 . 1.131(10) ?
O9 C9 . 1.133(10) ?
C11 C12 . 1.530(12) ?
C11 C16 . 1.526(12) ?
C12 C13 . 1.518(13) ?
C13 C14 . 1.487(14) ?
C14 C15 . 1.531(15) ?
C15 C16 . 1.526(13) ?
C21 C22 . 1.524(15) ?
C21 C26 . 1.540(14) ?
C22 C23 . 1.552(13) ?
C23 C24 . 1.47(2) ?
C24 C25 . 1.52(2) ?
C25 C26 . 1.509(15) ?
C31 C32 . 1.370(11) ?
C31 C40 . 1.421(11) ?
C32 C33 . 1.419(11) ?
C33 C38 . 1.402(12) ?
C33 C34 . 1.415(13) ?
C34 C35 . 1.364(13) ?
C35 C36 . 1.380(16) ?
C36 C37 . 1.367(15) ?
C37 C38 . 1.451(12) ?
C38 C39 . 1.386(13) ?
C39 C40 . 1.376(12) ?
P1 H1 . 1.42(10) y
Os2 H2 . 1.70(11) y
Os3 H2 . 1.70(12) y
